data_2018233
loop_
_publ_author_name
'Lennartson, Anders'
'McKenzie, Christine J.'

_publ_section_title
;
 1,2-Bis[(pyridin-2-ylmethyl)sulfanyl]ethane and its dimorphic
 hydrochloride salt
;
_journal_coeditor_code SU3068
_journal_issue 9
_journal_name_full 'Acta Crystallographica Section C'
_journal_page_first o354
_journal_page_last o358
_journal_paper_doi 10.1107/S0108270111027867
_journal_volume 67
_journal_year 2011
_chemical_formula_iupac 'C14 H18 N2 S2 2+ , 2Cl -'
_chemical_formula_moiety 'C14 H18 N2 S2 2+, 2(Cl -)'
_chemical_formula_sum 'C14 H18 Cl2 N2 S2'
_chemical_formula_weight 349.32
_chemical_name_systematic
;
2-[({2-[(pyridin-1-ium-2-ylmethyl)sulfanyl]ethyl}sulfanyl)methyl]pyridin-1-ium
dichloride
;
_space_group_IT_number 60
_symmetry_cell_setting orthorhombic
_symmetry_space_group_name_Hall '-P 2n 2ab'
_symmetry_space_group_name_H-M 'P b c n'
_atom_sites_solution_hydrogens geom
_atom_sites_solution_primary direct
_atom_sites_solution_secondary difmap
_audit_creation_method SHELXL97
_cell_angle_alpha 90.00
_cell_angle_beta 90.00
_cell_angle_gamma 90.00
_cell_formula_units_Z 4
_cell_length_a 13.6599(9)
_cell_length_b 8.5928(6)
_cell_length_c 14.8979(11)
_cell_measurement_reflns_used 9858
_cell_measurement_temperature 100(2)
_cell_measurement_theta_max 25.95
_cell_measurement_theta_min 2.73
_cell_volume 1748.7(2)
_computing_cell_refinement 'SAINT (Bruker, 2007)'
_computing_data_collection 'APEX2 (Bruker, 2007)'
_computing_data_reduction 'SAINT (Bruker, 2007)'
_computing_molecular_graphics
;
ORTEP-3 (Farrugia, 1997) and PLATON (Spek, 2009)
;
_computing_publication_material 'SHELXL97 (Sheldrick, 2008)'
_computing_structure_refinement 'SHELXL97 (Sheldrick, 2008)'
_computing_structure_solution 'SIR92 (Altomare <i>et al.</i>, 1994)'
_diffrn_ambient_temperature 100(2)
_diffrn_measured_fraction_theta_full 0.995
_diffrn_measured_fraction_theta_max 0.995
_diffrn_measurement_device_type 'Bruker Nonius X8 APEXII CCD area-detector'
_diffrn_measurement_method 'thin-slice \w and \f scans'
_diffrn_radiation_monochromator graphite
_diffrn_radiation_source 'fine-focus sealed tube'
_diffrn_radiation_type MoK\a
_diffrn_radiation_wavelength 0.71073
_diffrn_reflns_av_R_equivalents 0.0351
_diffrn_reflns_av_sigmaI/netI 0.0141
_diffrn_reflns_limit_h_max 14
_diffrn_reflns_limit_h_min -16
_diffrn_reflns_limit_k_max 10
_diffrn_reflns_limit_k_min -8
_diffrn_reflns_limit_l_max 18
_diffrn_reflns_limit_l_min -15
_diffrn_reflns_number 32186
_diffrn_reflns_theta_full 25.98
_diffrn_reflns_theta_max 25.98
_diffrn_reflns_theta_min 3.92
_diffrn_standards_number 0
_exptl_absorpt_coefficient_mu 0.602
_exptl_absorpt_correction_T_max 0.7453
_exptl_absorpt_correction_T_min 0.6519
_exptl_absorpt_correction_type multi-scan
_exptl_absorpt_process_details 'SADABS (Sheldrick, 1996)'
_exptl_crystal_colour colourless
_exptl_crystal_density_diffrn 1.327
_exptl_crystal_density_method 'not measured'
_exptl_crystal_description needle
_exptl_crystal_F_000 728
_exptl_crystal_size_max 0.24
_exptl_crystal_size_mid 0.10
_exptl_crystal_size_min 0.06
_refine_diff_density_max 0.755
_refine_diff_density_min -0.337
_refine_ls_extinction_method none
_refine_ls_goodness_of_fit_ref 1.066
_refine_ls_hydrogen_treatment mixed
_refine_ls_matrix_type full
_refine_ls_number_parameters 95
_refine_ls_number_reflns 1711
_refine_ls_number_restraints 0
_refine_ls_restrained_S_all 1.066
_refine_ls_R_factor_all 0.0333
_refine_ls_R_factor_gt 0.0302
_refine_ls_shift/su_max 0.001
_refine_ls_shift/su_mean 0.000
_refine_ls_structure_factor_coef Fsqd
_refine_ls_weighting_details 'calc w=1/[\s^2^(Fo^2^)+(0.0493P)^2^+0.9628P] where P=(Fo^2^+2Fc^2^)/3'
_refine_ls_weighting_scheme calc
_refine_ls_wR_factor_gt 0.0796
_refine_ls_wR_factor_ref 0.0818
_reflns_number_gt 1558
_reflns_number_total 1711
_reflns_threshold_expression I>2\s(I)
_cod_data_source_file su3068.cif
_cod_data_source_block III
_cod_database_code 2018233
_cod_database_fobs_code 2018233

loop_
_symmetry_equiv_pos_as_xyz
'x, y, z'
'-x+1/2, -y+1/2, z+1/2'
'x+1/2, -y+1/2, -z'
'-x, y, -z+1/2'
'-x, -y, -z'
'x-1/2, y-1/2, -z-1/2'
'-x-1/2, y-1/2, z'
'x, -y, z-1/2'

loop_
_atom_site_type_symbol
_atom_site_label
_atom_site_fract_x
_atom_site_fract_y
_atom_site_fract_z
_atom_site_U_iso_or_equiv
_atom_site_adp_type
_atom_site_calc_flag
_atom_site_refinement_flags
_atom_site_occupancy
_atom_site_symmetry_multiplicity
C C1 0.45343(11) -0.04788(18) 0.50345(11) 0.0178(3) Uani d . 1 1
H H1A 0.4265 -0.0375 0.5648 0.021 Uiso calc R 1 1
H H1B 0.4696 -0.1589 0.4937 0.021 Uiso calc R 1 1
C C2 0.32731(12) 0.20118(19) 0.46634(11) 0.0202(4) Uani d . 1 1
H H2A 0.3863 0.2680 0.4686 0.024 Uiso calc R 1 1
H H2B 0.2798 0.2502 0.4249 0.024 Uiso calc R 1 1
C C3 0.28339(11) 0.19177(16) 0.55761(11) 0.0147(3) Uani d . 1 1
C C4 0.33199(12) 0.22960(18) 0.63592(12) 0.0185(3) Uani d . 1 1
H H4 0.3973 0.2676 0.6336 0.022 Uiso calc R 1 1
C C5 0.28525(13) 0.21196(19) 0.71779(12) 0.0233(4) Uani d . 1 1
H H5 0.3183 0.2384 0.7718 0.028 Uiso calc R 1 1
C C6 0.18998(13) 0.15553(19) 0.72096(11) 0.0235(4) Uani d . 1 1
H H6 0.1576 0.1418 0.7768 0.028 Uiso calc R 1 1
C C7 0.14356(12) 0.12002(19) 0.64177(12) 0.0191(3) Uani d . 1 1
H H7 0.0782 0.0823 0.6425 0.023 Uiso calc R 1 1
N N1 0.19041(10) 0.13854(15) 0.56346(9) 0.0149(3) Uani d . 1 1
S S1 0.36099(3) 0.01024(5) 0.42332(3) 0.02134(15) Uani d . 1 1
Cl Cl1 0.07776(3) 0.08421(4) 0.39113(2) 0.01488(14) Uani d . 1 1
H H1N 0.1586(16) 0.118(3) 0.5164(16) 0.031(6) Uiso d . 1 1

loop_
_atom_site_aniso_label
_atom_site_aniso_U_11
_atom_site_aniso_U_22
_atom_site_aniso_U_33
_atom_site_aniso_U_12
_atom_site_aniso_U_13
_atom_site_aniso_U_23
C1 0.0139(8) 0.0157(7) 0.0239(9) 0.0008(7) 0.0004(7) -0.0027(7)
C2 0.0192(8) 0.0206(8) 0.0206(9) 0.0046(7) 0.0016(7) 0.0036(7)
C3 0.0147(8) 0.0096(6) 0.0197(8) 0.0024(6) -0.0009(6) 0.0026(6)
C4 0.0157(7) 0.0153(7) 0.0244(9) -0.0026(6) -0.0030(7) 0.0005(7)
C5 0.0284(9) 0.0235(8) 0.0181(9) -0.0046(7) -0.0073(7) -0.0013(7)
C6 0.0300(9) 0.0239(8) 0.0165(9) -0.0053(7) 0.0041(7) 0.0000(7)
C7 0.0164(8) 0.0170(7) 0.0238(8) -0.0031(6) 0.0020(7) -0.0005(7)
N1 0.0145(7) 0.0141(6) 0.0161(7) 0.0000(5) -0.0038(6) -0.0019(5)
S1 0.0161(2) 0.0266(2) 0.0212(3) 0.00120(17) -0.00191(16) -0.00723(16)
Cl1 0.0124(2) 0.0176(2) 0.0147(2) -0.00041(13) -0.00117(14) -0.00188(13)

loop_
_atom_type_symbol
_atom_type_description
_atom_type_scat_dispersion_real
_atom_type_scat_dispersion_imag
_atom_type_scat_source
C C 0.0033 0.0016 'International Tables Vol C Tables 4.2.6.8 and 6.1.1.4'
H H 0.0000 0.0000 'International Tables Vol C Tables 4.2.6.8 and 6.1.1.4'
N N 0.0061 0.0033 'International Tables Vol C Tables 4.2.6.8 and 6.1.1.4'
S S 0.1246 0.1234 'International Tables Vol C Tables 4.2.6.8 and 6.1.1.4'
Cl Cl 0.1484 0.1585 'International Tables Vol C Tables 4.2.6.8 and 6.1.1.4'

loop_
_geom_angle_atom_site_label_1
_geom_angle_atom_site_label_2
_geom_angle_atom_site_label_3
_geom_angle_site_symmetry_1
_geom_angle
C1 C1 S1 5_656 113.00(15)
C1 C1 H1A 5_656 109.0
S1 C1 H1A . 109.0
C1 C1 H1B 5_656 109.0
S1 C1 H1B . 109.0
H1A C1 H1B . 107.8
C3 C2 S1 . 112.00(11)
C3 C2 H2A . 109.2
S1 C2 H2A . 109.2
C3 C2 H2B . 109.2
S1 C2 H2B . 109.2
H2A C2 H2B . 107.9
N1 C3 C4 . 118.46(15)
N1 C3 C2 . 117.10(14)
C4 C3 C2 . 124.41(15)
C3 C4 C5 . 119.77(15)
C3 C4 H4 . 120.1
C5 C4 H4 . 120.1
C4 C5 C6 . 119.99(15)
C4 C5 H5 . 120.0
C6 C5 H5 . 120.0
C7 C6 C5 . 118.72(16)
C7 C6 H6 . 120.6
C5 C6 H6 . 120.6
N1 C7 C6 . 120.06(15)
N1 C7 H7 . 120.0
C6 C7 H7 . 120.0
C7 N1 C3 . 123.00(15)
C7 N1 H1N . 116.9(15)
C3 N1 H1N . 120.1(15)
C1 S1 C2 . 101.13(8)

loop_
_geom_bond_atom_site_label_1
_geom_bond_atom_site_label_2
_geom_bond_site_symmetry_2
_geom_bond_distance
_geom_bond_publ_flag
C1 C1 5_656 1.519(3) n
C1 S1 . 1.8080(17) n
C1 H1A . 0.9900 ?
C1 H1B . 0.9900 ?
C2 C3 . 1.488(2) n
C2 S1 . 1.8206(17) n
C2 H2A . 0.9900 ?
C2 H2B . 0.9900 ?
C3 N1 . 1.353(2) n
C3 C4 . 1.381(2) n
C4 C5 . 1.385(2) n
C4 H4 . 0.9500 ?
C5 C6 . 1.390(2) n
C5 H5 . 0.9500 ?
C6 C7 . 1.374(2) n
C6 H6 . 0.9500 ?
C7 N1 . 1.340(2) n
C7 H7 . 0.9500 ?
N1 H1N . 0.84(2) ?

loop_
_geom_hbond_atom_site_label_D
_geom_hbond_atom_site_label_H
_geom_hbond_atom_site_label_A
_geom_hbond_site_symmetry_A
_geom_hbond_distance_DH
_geom_hbond_distance_HA
_geom_hbond_distance_DA
_geom_hbond_angle_DHA
N1 H1N Cl1 1_555 0.85(2) 2.19(2) 3.0293(15) 175(2)
C1 H1B Cl1 7_655 0.99 2.76 3.6022(16) 143.0
C2 H2B S1 7_665 0.99 2.95 3.7522(17) 139.0
C4 H4 Cl1 3_556 0.95 2.80 3.7405(17) 170.9
C5 H5 Cl1 2_555 0.95 2.74 3.6385(17) 158.3
C6 H6 Cl1 8_556 0.95 2.80 3.6084(17) 143.1
C7 H7 Cl1 5_556 0.95 2.61 3.5298(17) 161.8
